data_2101903
loop_
_publ_author_name
'Sui, H. X.'
'Liao, X. Z.'
'Kuo, K. H.'
'Zou, X.'
'Hovm\"oller, S.'

_publ_section_title
;
 Structural Model of the Orthorhombic Non-Fibonacci Approximant in the
 Al~12~Fe~2~Cr Alloy
;
_journal_issue 4
_journal_name_full 'Acta Crystallographica Section B'
_journal_page_first 587
_journal_page_last 595
_journal_paper_doi 10.1107/S0108768197000220
_journal_volume 53
_journal_year 1997
_chemical_formula_sum 'Al12 Cr Fe2'
_symmetry_cell_setting orthorhombic
_symmetry_space_group_name_Hall 'I 2 -2'
_symmetry_space_group_name_H-M 'I m m 2'
_cell_angle_alpha 90.0
_cell_angle_beta 90.0
_cell_angle_gamma 90.0
_cell_formula_units_Z 20
_cell_length_a 12.34
_cell_length_b 12.41
_cell_length_c 30.71
_cell_volume 4702.911
_diffrn_radiation_type electron
_exptl_crystal_density_diffrn 3.4
_cod_data_source_file zh0014.cif
_cod_data_source_block zh0014a
_cod_original_cell_volume 4701
_cod_original_formula_sum 'Al12 Cr1 Fe2'
_cod_database_code 2101903

loop_
_atom_site_label
_atom_site_fract_x
_atom_site_fract_y
_atom_site_fract_z
_atom_site_occupancy
TM(1) .0 .0 .1459 1.000
TM(2) .3242 .0 .2385 1.000
TM(3) .5 .0 .0 1.000
TM(4) .5 .0 .2907 1.000
TM(5) .0 .0 .8541 1.000
TM(6) .3242 .0 .7615 1.000
TM(7) .5 .0 .7093 1.000
TM(8) .0 .1091 .5 1.000
TM(9) .0 .1953 .7160 1.000
TM(10) .0 .1953 .2840 1.000
TM(11) .1775 .1910 .0453 1.000
TM(12) .5 .1936 .4280 1.000
TM(13) .5 .1990 .8536 1.000
TM(14) .5 .1936 .5720 1.000
Al(15) .0 .0 .2923 1.000
Al(16) .0 .0 .5790 1.000
Al(17) .1151 .0 .4386 1.000
Al(18) .1325 .0 .0 1.000
Al(19) .1916 .0 .0898 1.000
Al(20) .1813 .0 .1815 1.000
Al(21) .3062 .0 .3278 1.000
Al(22) .3869 .0 .1510 1.000
Al(23) .5 .0392 .0766 0.424
Al(24) .5 .0 .4374 1.000
Al(25) .0 .0 .7077 1.000
Al(26) .1864 .0 .5291 1.000
Al(27) .1836 .0 .9069 1.000
Al(28) .1813 .0 .8185 1.000
Al(29) .3062 .0 .6722 1.000
Al(30) .3869 .0 .8490 1.000
Al(31) .3500 .0 .9514 0.672
Al(32) .5 .0 .5626 1.000
Al(33) .0 .1018 .0724 1.000
Al(34) .0 .1174 .2090 1.000
Al(35) .1151 .1174 .3537 1.000
Al(36) .1790 .1173 .2632 1.000
Al(37) .3467 .1042 .0267 0.672
Al(38) .3062 .1157 .4090 1.000
Al(39) .3848 .1196 .5000 1.000
Al(40) .5 .1031 .2156 1.000
Al(41) .5 .1149 .3543 1.000
Al(42) .0 .1018 .9276 1.000
Al(43) .0 .1174 .7910 1.000
Al(44) .1151 .1174 .6463 1.000
Al(45) .1790 .1173 .7368 1.000
Al(46) .3062 .1157 .5910 1.000
Al(47) .5 .1031 .7844 1.000
Al(48) .5 .1149 .6457 1.000
Al(49) .5 .0969 .9200 0.424
Al(50) .0 .2037 .0 1.000
Al(51) .0 .1872 .4283 1.000
Al(52) .1150 .1910 .1354 1.000
Al(53) .1790 .1911 .4831 1.000
Al(54) .3107 .1846 .1091 1.000
Al(55) .3128 .1890 .1925 1.000
Al(56) .3848 .1850 .2814 1.000
Al(57) .5 .1931 .9941 0.424
Al(58) .1821 .1850 .9555 1.000
Al(59) .1013 .1760 .5655 1.000
Al(60) .5 .1999 .1344 1.000
Al(61) .1150 .1910 .8646 1.000
Al(62) .3188 .1846 .8965 1.000
Al(63) .3128 .1890 .8075 1.000
Al(64) .3848 .1850 .7186 1.000
